data_2228682
loop_
_publ_author_name
'Rieth, Thorsten'
'Schollmeyer, Dieter'
'Detert, Heiner'

_publ_section_title
;
 5-Pentyl-1<i>H</i>-tetrazole
;
_journal_coeditor_code BX2337
_journal_issue 1
_journal_name_full 'Acta Crystallographica Section E'
_journal_page_first o156
_journal_paper_doi 10.1107/S1600536810052244
_journal_volume 67
_journal_year 2011
_chemical_formula_iupac 'C6 H12 N4'
_chemical_formula_moiety 'C6 H12 N4'
_chemical_formula_sum 'C6 H12 N4'
_chemical_formula_weight 140.20
_chemical_melting_point 315
_chemical_name_systematic
;
5-pentyl-1<i>H</i>-tetrazole
;
_space_group_IT_number 2
_symmetry_cell_setting triclinic
_symmetry_space_group_name_Hall '-P 1'
_symmetry_space_group_name_H-M 'P -1'
_atom_sites_solution_hydrogens geom
_atom_sites_solution_primary direct
_atom_sites_solution_secondary difmap
_audit_creation_method SHELXL-97
_cell_angle_alpha 93.136(10)
_cell_angle_beta 112.059(9)
_cell_angle_gamma 116.389(7)
_cell_formula_units_Z 4
_cell_length_a 8.7812(14)
_cell_length_b 9.6770(12)
_cell_length_c 11.614(2)
_cell_measurement_reflns_used 25
_cell_measurement_temperature 193(2)
_cell_measurement_theta_max 69
_cell_measurement_theta_min 65
_cell_volume 789.6(2)
_computing_cell_refinement 'CAD-4 Software (Enraf--Nonius, 1989)'
_computing_data_collection 'CAD-4 Software (Enraf--Nonius, 1989)'
_computing_data_reduction 'CORINC (Dr\"ager & Gattow, 1971)'
_computing_molecular_graphics 'PLATON (Spek, 2009)'
_computing_publication_material 'PLATON (Spek, 2009)'
_computing_structure_refinement 'SHELXL97 (Sheldrick, 2008)'
_computing_structure_solution 'SIR97 (Altomare <i>et al.</i>, 1999)'
_diffrn_ambient_temperature 193(2)
_diffrn_measured_fraction_theta_full 0.999
_diffrn_measured_fraction_theta_max 0.999
_diffrn_measurement_device '\k-geometry diffractometer'
_diffrn_measurement_device_type 'Enraf--Nonius CAD-4'
_diffrn_measurement_method \w/2\q
_diffrn_radiation_monochromator graphite
_diffrn_radiation_type CuK\a
_diffrn_radiation_wavelength 1.54178
_diffrn_reflns_av_R_equivalents 0.0697
_diffrn_reflns_av_sigmaI/netI 0.0295
_diffrn_reflns_limit_h_max 9
_diffrn_reflns_limit_h_min -10
_diffrn_reflns_limit_k_max 11
_diffrn_reflns_limit_k_min 0
_diffrn_reflns_limit_l_max 14
_diffrn_reflns_limit_l_min -14
_diffrn_reflns_number 3182
_diffrn_reflns_theta_full 69.95
_diffrn_reflns_theta_max 69.95
_diffrn_reflns_theta_min 4.26
_diffrn_standards_decay_% 2
_diffrn_standards_interval_time 60
_diffrn_standards_number 3
_exptl_absorpt_coefficient_mu 0.628
_exptl_absorpt_correction_type none
_exptl_crystal_colour colourless
_exptl_crystal_density_diffrn 1.179
_exptl_crystal_density_method 'not measured'
_exptl_crystal_description block
_exptl_crystal_F_000 304
_exptl_crystal_size_max 0.50
_exptl_crystal_size_mid 0.40
_exptl_crystal_size_min 0.30
_refine_diff_density_max 0.239
_refine_diff_density_min -0.200
_refine_ls_extinction_coef 0.0088(12)
_refine_ls_extinction_expression Fc^*^=kFc[1+0.001xFc^2^\l^3^/sin(2\q)]^-1/4^
_refine_ls_extinction_method 'SHELXL97 (Sheldrick, 2008)'
_refine_ls_goodness_of_fit_ref 1.043
_refine_ls_hydrogen_treatment constr
_refine_ls_matrix_type full
_refine_ls_number_parameters 184
_refine_ls_number_reflns 2991
_refine_ls_number_restraints 0
_refine_ls_restrained_S_all 1.043
_refine_ls_R_factor_all 0.0422
_refine_ls_R_factor_gt 0.0395
_refine_ls_shift/su_max 0.000
_refine_ls_shift/su_mean 0.000
_refine_ls_structure_factor_coef Fsqd
_refine_ls_weighting_details 'calc w=1/[\s^2^(Fo^2^)+(0.0611P)^2^+0.1618P] where P=(Fo^2^+2Fc^2^)/3'
_refine_ls_weighting_scheme calc
_refine_ls_wR_factor_obs 0.1071
_refine_ls_wR_factor_ref 0.1093
_reflns_number_gt 2764
_reflns_number_total 2991
_reflns_threshold_expression I>2\s(I)
_cod_data_source_file bx2337.cif
_cod_data_source_block I
_cod_database_code 2228682
_cod_database_fobs_code 2228682

loop_
_symmetry_equiv_pos_as_xyz
'x, y, z'
'-x, -y, -z'

loop_
_atom_site_type_symbol
_atom_site_label
_atom_site_fract_x
_atom_site_fract_y
_atom_site_fract_z
_atom_site_U_iso_or_equiv
_atom_site_adp_type
_atom_site_calc_flag
_atom_site_refinement_flags
_atom_site_occupancy
_atom_site_disorder_assembly
_atom_site_disorder_group
N N1A 0.76292(14) 0.44445(11) 0.33040(10) 0.0321(2) Uani d . 1 . .
H H1A 0.7628 0.5432 0.3397 0.038 Uiso d R 1 . .
N N2A 0.77322(17) 0.38035(13) 0.22933(10) 0.0392(3) Uani d . 1 . .
N N3A 0.77338(17) 0.25012(13) 0.24908(11) 0.0413(3) Uani d . 1 . .
N N4A 0.76329(16) 0.22891(12) 0.36157(10) 0.0358(3) Uani d . 1 . .
C C5A 0.75588(16) 0.35102(13) 0.41070(11) 0.0286(3) Uani d . 1 . .
C C6A 0.74035(18) 0.38071(13) 0.53191(11) 0.0321(3) Uani d . 1 . .
H H6A 0.6195 0.3797 0.5105 0.039 Uiso calc R 1 . .
H H6B 0.8458 0.4884 0.5875 0.039 Uiso calc R 1 . .
C C7A 0.74667(18) 0.25697(14) 0.60683(12) 0.0336(3) Uani d . 1 . .
H H7A 0.6359 0.1501 0.5540 0.040 Uiso calc R 1 . .
H H7B 0.8633 0.2525 0.6233 0.040 Uiso calc R 1 . .
C C8A 0.74449(18) 0.29643(15) 0.73469(12) 0.0360(3) Uani d . 1 . .
H H8A 0.6351 0.3123 0.7186 0.043 Uiso calc R 1 . .
H H8B 0.8619 0.3983 0.7905 0.043 Uiso calc R 1 . .
C C9A 0.7308(2) 0.16675(18) 0.80548(14) 0.0441(3) Uani d . 1 . .
H H9A 0.6116 0.0655 0.7507 0.053 Uiso calc R 1 . .
H H9B 0.8383 0.1489 0.8197 0.053 Uiso calc R 1 . .
C C10A 0.7338(3) 0.2091(2) 0.93461(16) 0.0607(4) Uani d . 1 . .
H H10A 0.7183 0.1198 0.9740 0.091 Uiso calc R 1 . .
H H10B 0.6298 0.2299 0.9215 0.091 Uiso calc R 1 . .
H H10C 0.8555 0.3050 0.9916 0.091 Uiso calc R 1 . .
N N1B 0.77122(14) 0.95284(11) 0.40731(9) 0.0305(2) Uani d . 1 . .
H H1B 0.7639 1.0469 0.3995 0.037 Uiso d R 1 . .
N N2B 0.74619(15) 0.88499(12) 0.50153(10) 0.0350(3) Uani d . 1 . .
N N3B 0.74529(16) 0.75189(12) 0.47932(10) 0.0364(3) Uani d . 1 . .
N N4B 0.76875(15) 0.73261(12) 0.37130(10) 0.0336(2) Uani d . 1 . .
C C5B 0.78464(16) 0.85919(13) 0.32751(11) 0.0288(3) Uani d . 1 . .
C C6B 0.81748(19) 0.89627(13) 0.21354(12) 0.0359(3) Uani d . 1 . .
H H6C 0.9558 0.9640 0.2423 0.043 Uiso calc R 1 . .
H H6D 0.7569 0.9590 0.1766 0.043 Uiso calc R 1 . .
C C7B 0.74053(18) 0.74860(13) 0.10847(11) 0.0326(3) Uani d . 1 . .
H H7C 0.8051 0.6880 0.1436 0.039 Uiso calc R 1 . .
H H7D 0.6030 0.6784 0.0813 0.039 Uiso calc R 1 . .
C C8B 0.77032(18) 0.79245(14) -0.00809(11) 0.0341(3) Uani d . 1 . .
H H8C 0.7002 0.8484 -0.0453 0.041 Uiso calc R 1 . .
H H8D 0.9071 0.8678 0.0205 0.041 Uiso calc R 1 . .
C C9B 0.70495(19) 0.64908(15) -0.11205(12) 0.0380(3) Uani d . 1 . .
H H9C 0.5680 0.5737 -0.1411 0.046 Uiso calc R 1 . .
H H9D 0.7749 0.5930 -0.0751 0.046 Uiso calc R 1 . .
C C10B 0.7361(2) 0.69521(18) -0.22777(13) 0.0501(4) Uani d . 1 . .
H H10D 0.6736 0.5983 -0.2974 0.075 Uiso calc R 1 . .
H H10E 0.8727 0.7536 -0.2030 0.075 Uiso calc R 1 . .
H H10F 0.6822 0.7635 -0.2575 0.075 Uiso calc R 1 . .

loop_
_atom_site_aniso_label
_atom_site_aniso_U_11
_atom_site_aniso_U_22
_atom_site_aniso_U_33
_atom_site_aniso_U_12
_atom_site_aniso_U_13
_atom_site_aniso_U_23
N1A 0.0489(6) 0.0245(5) 0.0357(5) 0.0239(4) 0.0240(5) 0.0118(4)
N2A 0.0627(7) 0.0336(6) 0.0384(6) 0.0314(5) 0.0295(5) 0.0145(4)
N3A 0.0686(7) 0.0333(6) 0.0397(6) 0.0336(5) 0.0308(6) 0.0135(5)
N4A 0.0564(6) 0.0268(5) 0.0379(6) 0.0269(5) 0.0264(5) 0.0118(4)
C5A 0.0357(6) 0.0209(5) 0.0337(6) 0.0163(5) 0.0171(5) 0.0077(4)
C6A 0.0446(6) 0.0263(6) 0.0350(6) 0.0218(5) 0.0219(5) 0.0094(5)
C7A 0.0440(7) 0.0288(6) 0.0360(6) 0.0214(5) 0.0214(5) 0.0112(5)
C8A 0.0426(7) 0.0348(6) 0.0348(6) 0.0211(5) 0.0193(5) 0.0100(5)
C9A 0.0566(8) 0.0519(8) 0.0428(7) 0.0358(7) 0.0283(6) 0.0228(6)
C10A 0.0868(12) 0.0807(12) 0.0495(9) 0.0573(10) 0.0426(9) 0.0353(8)
N1B 0.0454(6) 0.0229(5) 0.0326(5) 0.0217(4) 0.0203(4) 0.0098(4)
N2B 0.0511(6) 0.0294(5) 0.0353(5) 0.0242(5) 0.0242(5) 0.0116(4)
N3B 0.0544(6) 0.0303(5) 0.0370(5) 0.0255(5) 0.0263(5) 0.0151(4)
N4B 0.0520(6) 0.0262(5) 0.0362(5) 0.0250(5) 0.0256(5) 0.0133(4)
C5B 0.0386(6) 0.0206(5) 0.0312(6) 0.0168(5) 0.0169(5) 0.0074(4)
C6B 0.0554(7) 0.0235(6) 0.0359(6) 0.0205(5) 0.0260(6) 0.0118(5)
C7B 0.0440(7) 0.0240(6) 0.0350(6) 0.0174(5) 0.0220(5) 0.0094(5)
C8B 0.0457(7) 0.0276(6) 0.0339(6) 0.0194(5) 0.0206(5) 0.0117(5)
C9B 0.0507(7) 0.0322(6) 0.0347(6) 0.0208(6) 0.0224(6) 0.0097(5)
C10B 0.0734(10) 0.0466(8) 0.0388(7) 0.0305(7) 0.0324(7) 0.0150(6)

loop_
_atom_type_symbol
_atom_type_description
_atom_type_scat_dispersion_real
_atom_type_scat_dispersion_imag
_atom_type_scat_source
C C 0.0181 0.0091 'International Tables Vol C Tables 4.2.6.8 and 6.1.1.4'
H H 0.0000 0.0000 'International Tables Vol C Tables 4.2.6.8 and 6.1.1.4'
N N 0.0311 0.0180 'International Tables Vol C Tables 4.2.6.8 and 6.1.1.4'

loop_
_geom_angle_atom_site_label_1
_geom_angle_atom_site_label_2
_geom_angle_atom_site_label_3
_geom_angle_site_symmetry_1
_geom_angle_site_symmetry_3
_geom_angle
_geom_angle_publ_flag
C5A N1A N2A . . 109.67(9) ?
C5A N1A H1A . . 127.6 ?
N2A N1A H1A . . 122.7 ?
N3A N2A N1A . . 106.07(10) ?
N2A N3A N4A . . 110.18(10) ?
C5A N4A N3A . . 106.84(9) ?
N4A C5A N1A . . 107.23(10) ?
N4A C5A C6A . . 127.37(10) ?
N1A C5A C6A . . 125.40(10) ?
C5A C6A C7A . . 112.98(9) ?
C5A C6A H6A . . 109.0 ?
C7A C6A H6A . . 109.0 ?
C5A C6A H6B . . 109.0 ?
C7A C6A H6B . . 109.0 ?
H6A C6A H6B . . 107.8 ?
C8A C7A C6A . . 111.95(10) ?
C8A C7A H7A . . 109.2 ?
C6A C7A H7A . . 109.2 ?
C8A C7A H7B . . 109.2 ?
C6A C7A H7B . . 109.2 ?
H7A C7A H7B . . 107.9 ?
C7A C8A C9A . . 113.17(11) ?
C7A C8A H8A . . 108.9 ?
C9A C8A H8A . . 108.9 ?
C7A C8A H8B . . 108.9 ?
C9A C8A H8B . . 108.9 ?
H8A C8A H8B . . 107.8 ?
C10A C9A C8A . . 112.79(12) ?
C10A C9A H9A . . 109.0 ?
C8A C9A H9A . . 109.0 ?
C10A C9A H9B . . 109.0 ?
C8A C9A H9B . . 109.0 ?
H9A C9A H9B . . 107.8 ?
C9A C10A H10A . . 109.5 ?
C9A C10A H10B . . 109.5 ?
H10A C10A H10B . . 109.5 ?
C9A C10A H10C . . 109.5 ?
H10A C10A H10C . . 109.5 ?
H10B C10A H10C . . 109.5 ?
C5B N1B N2B . . 109.65(9) ?
C5B N1B H1B . . 129.2 ?
N2B N1B H1B . . 120.8 ?
N3B N2B N1B . . 106.22(9) ?
N2B N3B N4B . . 110.06(9) ?
C5B N4B N3B . . 106.84(9) ?
N4B C5B N1B . . 107.23(10) ?
N4B C5B C6B . . 127.50(10) ?
N1B C5B C6B . . 125.25(10) ?
C5B C6B C7B . . 113.84(9) ?
C5B C6B H6C . . 108.8 ?
C7B C6B H6C . . 108.8 ?
C5B C6B H6D . . 108.8 ?
C7B C6B H6D . . 108.8 ?
H6C C6B H6D . . 107.7 ?
C8B C7B C6B . . 111.84(10) ?
C8B C7B H7C . . 109.2 ?
C6B C7B H7C . . 109.2 ?
C8B C7B H7D . . 109.2 ?
C6B C7B H7D . . 109.2 ?
H7C C7B H7D . . 107.9 ?
C9B C8B C7B . . 113.44(10) ?
C9B C8B H8C . . 108.9 ?
C7B C8B H8C . . 108.9 ?
C9B C8B H8D . . 108.9 ?
C7B C8B H8D . . 108.9 ?
H8C C8B H8D . . 107.7 ?
C8B C9B C10B . . 112.71(11) ?
C8B C9B H9C . . 109.0 ?
C10B C9B H9C . . 109.0 ?
C8B C9B H9D . . 109.0 ?
C10B C9B H9D . . 109.0 ?
H9C C9B H9D . . 107.8 ?
C9B C10B H10D . . 109.5 ?
C9B C10B H10E . . 109.5 ?
H10D C10B H10E . . 109.5 ?
C9B C10B H10F . . 109.5 ?
H10D C10B H10F . . 109.5 ?
H10E C10B H10F . . 109.5 ?

loop_
_geom_bond_atom_site_label_1
_geom_bond_atom_site_label_2
_geom_bond_site_symmetry_2
_geom_bond_distance
_geom_bond_publ_flag
N1A C5A . 1.3330(15) ?
N1A N2A . 1.3494(14) ?
N1A H1A . 0.9564 ?
N2A N3A . 1.2937(14) ?
N3A N4A . 1.3628(15) ?
N4A C5A . 1.3223(14) ?
C5A C6A . 1.4892(16) ?
C6A C7A . 1.5267(16) ?
C6A H6A . 0.9900 ?
C6A H6B . 0.9900 ?
C7A C8A . 1.5222(16) ?
C7A H7A . 0.9900 ?
C7A H7B . 0.9900 ?
C8A C9A . 1.5226(18) ?
C8A H8A . 0.9900 ?
C8A H8B . 0.9900 ?
C9A C10A . 1.520(2) ?
C9A H9A . 0.9900 ?
C9A H9B . 0.9900 ?
C10A H10A . 0.9800 ?
C10A H10B . 0.9800 ?
C10A H10C . 0.9800 ?
N1B C5B . 1.3339(15) ?
N1B N2B . 1.3446(14) ?
N1B H1B . 0.9474 ?
N2B N3B . 1.2956(14) ?
N3B N4B . 1.3616(14) ?
N4B C5B . 1.3222(14) ?
C5B C6B . 1.4868(16) ?
C6B C7B . 1.5228(16) ?
C6B H6C . 0.9900 ?
C6B H6D . 0.9900 ?
C7B C8B . 1.5203(16) ?
C7B H7C . 0.9900 ?
C7B H7D . 0.9900 ?
C8B C9B . 1.5167(17) ?
C8B H8C . 0.9900 ?
C8B H8D . 0.9900 ?
C9B C10B . 1.5212(17) ?
C9B H9C . 0.9900 ?
C9B H9D . 0.9900 ?
C10B H10D . 0.9800 ?
C10B H10E . 0.9800 ?
C10B H10F . 0.9800 ?

loop_
_geom_hbond_atom_site_label_D
_geom_hbond_atom_site_label_H
_geom_hbond_atom_site_label_A
_geom_hbond_site_symmetry_A
_geom_hbond_distance_DH
_geom_hbond_distance_HA
_geom_hbond_distance_DA
_geom_hbond_angle_DHA
N1A H1A N4B . 0.96 1.82 2.7773(14) 175
N1B H1B N4A 1_565 0.95 1.84 2.7779(14) 170

loop_
_geom_torsion_atom_site_label_1
_geom_torsion_atom_site_label_2
_geom_torsion_atom_site_label_3
_geom_torsion_atom_site_label_4
_geom_torsion_site_symmetry_1
_geom_torsion_site_symmetry_2
_geom_torsion_site_symmetry_3
_geom_torsion_site_symmetry_4
_geom_torsion
_geom_torsion_publ_flag
C5A N1A N2A N3A . . . . -0.33(14) ?
N1A N2A N3A N4A . . . . 0.02(14) ?
N2A N3A N4A C5A . . . . 0.30(15) ?
N3A N4A C5A N1A . . . . -0.49(13) ?
N3A N4A C5A C6A . . . . 178.87(11) ?
N2A N1A C5A N4A . . . . 0.52(14) ?
N2A N1A C5A C6A . . . . -178.86(11) ?
N4A C5A C6A C7A . . . . 3.98(18) ?
N1A C5A C6A C7A . . . . -176.77(11) ?
C5A C6A C7A C8A . . . . 176.01(10) ?
C6A C7A C8A C9A . . . . 174.26(11) ?
C7A C8A C9A C10A . . . . 178.51(12) ?
C5B N1B N2B N3B . . . . 0.27(13) ?
N1B N2B N3B N4B . . . . -0.24(13) ?
N2B N3B N4B C5B . . . . 0.13(14) ?
N3B N4B C5B N1B . . . . 0.04(13) ?
N3B N4B C5B C6B . . . . 178.27(11) ?
N2B N1B C5B N4B . . . . -0.19(13) ?
N2B N1B C5B C6B . . . . -178.47(11) ?
N4B C5B C6B C7B . . . . 28.32(18) ?
N1B C5B C6B C7B . . . . -153.76(12) ?
C5B C6B C7B C8B . . . . 177.66(10) ?
C6B C7B C8B C9B . . . . 176.94(11) ?
C7B C8B C9B C10B . . . . -179.91(11) ?
